data_6000652
loop_
_publ_author_name
'Lissner, Falk'
'Schleid, Thomas'

_publ_section_title
;
 Sulfide chlorides (MSCl) of the light lanthanides (M = La-Pr)
;
_journal_coden_ASTM ZAACAB
_journal_issue 3
_journal_name_full
;
 Zeitschrift F\"ur Anorganische Und Allgemeine Chemie
;
_journal_page_first 452
_journal_page_last 456
_journal_paper_doi 10.1002/(SICI)1521-3749(199803)624:3<452::AID-ZAAC452>3.0.CO;2-A
_journal_volume 624
_journal_year 1998
_chemical_formula_sum 'Cl La S'
_space_group_crystal_system orthorhombic
_space_group_IT_number 57
_space_group_name_Hall '-P 2c 2b'
_space_group_name_H-M_alt 'P b c m'
_cell_angle_alpha 90
_cell_angle_beta 90
_cell_angle_gamma 90
_cell_formula_units_Z 24
_cell_length_a 6.8022(5)
_cell_length_b 7.0526(7)
_cell_length_c 42.0370(3)
_cell_measurement_radiation CuK\a
_cell_measurement_reflns_used 35
_cell_measurement_wavelength 1.5405
_cell_volume 2016.65
_diffrn_measurement_device 'four-circle diffractometer'
_diffrn_measurement_device_type 'Siemens-Stoe AED2'
_diffrn_radiation_monochromator graphite
_diffrn_radiation_type MoK\a
_diffrn_radiation_wavelength 0.7107
_diffrn_reflns_limit_h_max 8
_diffrn_reflns_limit_h_min -8
_diffrn_reflns_limit_k_max 8
_diffrn_reflns_limit_k_min -8
_diffrn_reflns_limit_l_max 50
_diffrn_reflns_limit_l_min -50
_diffrn_reflns_theta_max 25
_diffrn_reflns_theta_min 2
_exptl_crystal_F_000 2160
_refine_ls_R_factor_all 0.069
_refine_ls_R_I_factor 0.087
_refine_ls_weighting_details 'w = 0.724\s(F~o~)^-2^'
_refine_ls_weighting_scheme calc
_refine_ls_wR_factor_all 0.043
_reflns_number_gt 1590
_reflns_number_total 1714
_reflns_threshold_expression '|F~o~| > 2\s(F~o~)'
_cod_depositor_comments
;
 Adding the atomic coordinates, anisotropic parameter values, R factor values
 and additional information after consulting the original publication.

 Antanas Vaitkus,
 2018-07-29
;
_cod_database_code 6000652

loop_
_space_group_symop_id
_space_group_symop_operation_xyz
1 x,y,z
2 -x,-y,z+1/2
3 x,-y+1/2,-z
4 -x,y+1/2,-z+1/2
5 -x,-y,-z
6 x,y,-z+1/2
7 -x,y+1/2,z
8 x,-y+1/2,z+1/2

loop_
_atom_site_aniso_label
_atom_site_aniso_U_11
_atom_site_aniso_U_22
_atom_site_aniso_U_33
_atom_site_aniso_U_23
_atom_site_aniso_U_13
_atom_site_aniso_U_12
La1 0.0238(8) 0.0214(7) 0.0300(9) -0.0036(7) 0 0
La2 0.0198(8) 0.0172(6) 0.0243(8) 0 0 0.0017(7)
La3 0.0225(5) 0.0126(4) 0.0184(5) -0.0051(5) 0.0019(5) 0.0020(4)
La4 0.0251(5) 0.0187(4) 0.0138(5) -0.0040(5) 0.0014(5) 0.0016(4)
S1 0.0211(25) 0.0226(20) 0.0104(19) 0.0027(18) 0.0045(19) -0.0054(19)
S2 0.0268(26) 0.0125(19) 0.0191(23) -0.0096(21) 0.0081(21) -0.0013(18)
S3 0.0272(25) 0.0114(18) 0.0188(21) -0.0091(17) 0.0034(21) -0.0036(18)
Cl1 0.0077(18) 0.0453(25) 0.0401(27) -0.0232(22) 0.0132(20) -0.0132(19)
Cl2 0.0203(22) 0.0246(19) 0.0181(20) 0.0054(18) 0.0094(17) 0.0119(18)
Cl3 0.0558(35) 0.0263(21) 0.0086(20) 0.0125(18) 0.0106(21) 0.0126(21)

loop_
_atom_site_label
_atom_site_type_symbol
_atom_site_site_symmetry_multiplicity
_atom_site_Wyckoff_symbol
_atom_site_fract_x
_atom_site_fract_y
_atom_site_fract_z
La1 La 4 c 0.2773(3) 0.25 0
La2 La 4 d 0.2876(2) 0.8104(2) 0.25
La3 La 8 e 0.7014(2) 0.1940(1) 0.58550(3)
La4 La 8 e 0.7052(2) 0.7673(1) 0.66875(3)
S1 S 8 e 0.5401(6) 0.0400(6) 0.04138(9)
S2 S 8 e 0.5532(7) 0.0142(5) 0.12718(9)
S3 S 8 e 0.5500(7) 0.4769(5) 0.79083(9)
Cl1 Cl 8 e 0.1038(6) 0.8625(6) 0.32140(9)
Cl2 Cl 8 e 0.0763(6) 0.1479(5) 0.39239(9)
Cl3 Cl 8 e 0.0490(7) 0.5847(6) 0.96544(9)
